data_2238515
loop_
_publ_author_name
'Fontenot, Krystal R.'
'Easson, Michael W.'
'Fronczek, Frank R.'
'Condon, Brian D.'

_publ_section_title
;
 1,1',4,5-Tetrahydrotrispiro[1,3,2-diazaphosphole-2,2'-[1,3,5,2,4,6]triazatriphosphinine-4',6''-dibenzo[<i>d</i>,<i>f</i>][1,3,2]dioxaphosphepine-6',6'''-dibenzo[<i>d</i>,<i>f</i>][1,3,2]dioxaphosphepine]
 acetone monosolvate
;
_journal_issue 9
_journal_name_full 'Acta Crystallographica Section E'
_journal_page_first o1491
_journal_page_last o1492
_journal_paper_doi 10.1107/S1600536813023830
_journal_volume 69
_journal_year 2013
_chemical_formula_iupac 'C26 H22 N5 O4 P3, C3 H6 O'
_chemical_formula_moiety 'C26 H22 N5 O4 P3, C3 H6 O'
_chemical_formula_sum 'C29 H28 N5 O5 P3'
_chemical_formula_weight 619.47
_chemical_name_systematic
'1,1',4,5-Tetrahydrotrispiro[1,3,2-diazaphosphole-2,2'-[1,3,5,2,4,6]triazatriphosphinine-4',6''-dibenzo[<i>d</i>,<i>f</i>][1,3,2]dioxaphosphepine-6',6'''-dibenzo[<i>d</i>,<i>f</i>][1,3,2]dioxaphosphepine] acetone monosolvate'
_space_group_IT_number 14
_symmetry_cell_setting monoclinic
_symmetry_space_group_name_Hall '-P 2ybc'
_symmetry_space_group_name_H-M 'P 1 21/c 1'
_atom_sites_solution_hydrogens geom
_atom_sites_solution_primary direct
_atom_sites_solution_secondary difmap
_audit_creation_method SHELXL-97
_cell_angle_alpha 90
_cell_angle_beta 97.978(6)
_cell_angle_gamma 90
_cell_formula_units_Z 4
_cell_length_a 9.4901(9)
_cell_length_b 22.9466(19)
_cell_length_c 13.1776(13)
_cell_measurement_reflns_used 3314
_cell_measurement_temperature 100.0(5)
_cell_measurement_theta_max 67.78
_cell_measurement_theta_min 3.85
_cell_volume 2841.9(5)
_computing_cell_refinement 'SAINT (Bruker, 2011)'
_computing_data_collection 'APEX2 (Bruker, 2011)'
_computing_data_reduction 'SAINT (Bruker, 2011)'
_computing_molecular_graphics 'ORTEP-3 for Windows (Farrugia, 2012)'
_computing_publication_material 'SHELXL97 (Sheldrick, 2008)'
_computing_structure_refinement 'SHELXL97 (Sheldrick, 2008)'
_computing_structure_solution 'SHELXS97 (Sheldrick, 2008)'
_diffrn_ambient_temperature 100.0(5)
_diffrn_measured_fraction_theta_full 0.987
_diffrn_measured_fraction_theta_max 0.965
_diffrn_measurement_device_type 'Bruker Kappa APEXII DUO CCD'
_diffrn_measurement_method '\f and \w scans'
_diffrn_radiation_monochromator 'QUAZAR multilayer optics'
_diffrn_radiation_source 'I\mS microfocus'
_diffrn_radiation_type CuK\a
_diffrn_radiation_wavelength 1.54184
_diffrn_reflns_av_R_equivalents 0.0513
_diffrn_reflns_av_sigmaI/netI 0.0319
_diffrn_reflns_limit_h_max 11
_diffrn_reflns_limit_h_min -11
_diffrn_reflns_limit_k_max 27
_diffrn_reflns_limit_k_min 0
_diffrn_reflns_limit_l_max 15
_diffrn_reflns_limit_l_min 0
_diffrn_reflns_number 33208
_diffrn_reflns_theta_full 66.60
_diffrn_reflns_theta_max 68.70
_diffrn_reflns_theta_min 3.85
_exptl_absorpt_coefficient_mu 2.344
_exptl_absorpt_correction_T_max 0.9330
_exptl_absorpt_correction_T_min 0.6644
_exptl_absorpt_correction_type multi-scan
_exptl_absorpt_process_details '(TWINABS; Sheldrick, 2004)'
_exptl_crystal_colour colorless
_exptl_crystal_density_diffrn 1.448
_exptl_crystal_density_method 'not measured'
_exptl_crystal_description plate
_exptl_crystal_F_000 1288
_exptl_crystal_size_max 0.19
_exptl_crystal_size_mid 0.12
_exptl_crystal_size_min 0.03
_refine_diff_density_max 0.399
_refine_diff_density_min -0.386
_refine_ls_extinction_method none
_refine_ls_goodness_of_fit_ref 1.079
_refine_ls_hydrogen_treatment mixed
_refine_ls_matrix_type full
_refine_ls_number_parameters 387
_refine_ls_number_reflns 5065
_refine_ls_number_restraints 0
_refine_ls_restrained_S_all 1.079
_refine_ls_R_factor_all 0.0452
_refine_ls_R_factor_gt 0.0366
_refine_ls_shift/su_max 0.001
_refine_ls_shift/su_mean 0.000
_refine_ls_structure_factor_coef Fsqd
_refine_ls_weighting_details 'calc w=1/[\s^2^(Fo^2^)+(0.0595P)^2^+0.7869P] where P=(Fo^2^+2Fc^2^)/3'
_refine_ls_weighting_scheme calc
_refine_ls_wR_factor_gt 0.0973
_refine_ls_wR_factor_ref 0.1022
_reflns_number_gt 4276
_reflns_number_total 5065
_reflns_threshold_expression I>2\s(I)
_cod_data_source_file jj2173.cif
_cod_data_source_block I
_cod_original_sg_symbol_H-M 'P 21/c'
_cod_database_code 2238515
_cod_database_fobs_code 2238515

loop_
_symmetry_equiv_pos_as_xyz
'x, y, z'
'-x, y+1/2, -z+1/2'
'-x, -y, -z'
'x, -y-1/2, z-1/2'

loop_
_atom_site_type_symbol
_atom_site_label
_atom_site_fract_x
_atom_site_fract_y
_atom_site_fract_z
_atom_site_U_iso_or_equiv
_atom_site_adp_type
_atom_site_calc_flag
_atom_site_refinement_flags
_atom_site_occupancy
_atom_site_symmetry_multiplicity
P P1 0.86867(5) 0.57153(2) 0.27605(4) 0.01501(13) Uani d . 1 1
P P2 0.70274(5) 0.47853(2) 0.30698(4) 0.01500(13) Uani d . 1 1
P P3 0.79507(5) 0.55177(2) 0.47261(4) 0.01498(13) Uani d . 1 1
O O1 1.02561(15) 0.56625(6) 0.24629(11) 0.0169(3) Uani d . 1 1
O O2 0.80895(14) 0.62781(6) 0.21219(11) 0.0171(3) Uani d . 1 1
O O3 0.77860(14) 0.41639(6) 0.30107(11) 0.0165(3) Uani d . 1 1
O O4 0.54174(14) 0.46339(6) 0.26346(11) 0.0174(3) Uani d . 1 1
N N1 0.77084(18) 0.51945(7) 0.22950(13) 0.0173(4) Uani d . 1 1
N N2 0.69897(18) 0.49976(7) 0.41955(13) 0.0178(4) Uani d . 1 1
N N3 0.89141(18) 0.58162(7) 0.39485(13) 0.0172(4) Uani d . 1 1
N N4 0.70206(19) 0.59910(8) 0.52986(14) 0.0190(4) Uani d . 1 1
H H4N 0.659(3) 0.6247(11) 0.4945(19) 0.023 Uiso d . 1 1
N N5 0.89724(19) 0.53234(8) 0.57900(13) 0.0182(4) Uani d . 1 1
H H5N 0.921(3) 0.4976(11) 0.5831(19) 0.022 Uiso d . 1 1
C C1 1.0620(2) 0.58150(9) 0.14985(16) 0.0175(4) Uani d . 1 1
C C2 1.1120(2) 0.53795(9) 0.09149(16) 0.0195(4) Uani d . 1 1
H H2 1.1120 0.4985 0.1134 0.023 Uiso calc R 1 1
C C3 1.1619(2) 0.55245(9) 0.00081(17) 0.0231(5) Uani d . 1 1
H H3 1.1962 0.5228 -0.0399 0.028 Uiso calc R 1 1
C C4 1.1620(2) 0.61020(10) -0.03067(16) 0.0233(5) Uani d . 1 1
H H4 1.1973 0.6201 -0.0925 0.028 Uiso calc R 1 1
C C5 1.1105(2) 0.65351(9) 0.02810(16) 0.0205(4) Uani d . 1 1
H H5 1.1096 0.6928 0.0054 0.025 Uiso calc R 1 1
C C6 1.0600(2) 0.64004(9) 0.12034(15) 0.0170(4) Uani d . 1 1
C C7 1.0101(2) 0.68643(8) 0.18533(15) 0.0174(4) Uani d . 1 1
C C8 1.0836(2) 0.73950(9) 0.20275(16) 0.0203(4) Uani d . 1 1
H H8 1.1679 0.7460 0.1730 0.024 Uiso calc R 1 1
C C9 1.0346(2) 0.78235(9) 0.26264(16) 0.0225(5) Uani d . 1 1
H H9 1.0854 0.8180 0.2735 0.027 Uiso calc R 1 1
C C10 0.9119(2) 0.77390(9) 0.30718(16) 0.0218(4) Uani d . 1 1
H H10 0.8794 0.8035 0.3486 0.026 Uiso calc R 1 1
C C11 0.8369(2) 0.72215(9) 0.29101(16) 0.0205(4) Uani d . 1 1
H H11 0.7523 0.7159 0.3206 0.025 Uiso calc R 1 1
C C12 0.8877(2) 0.67975(8) 0.23097(16) 0.0175(4) Uani d . 1 1
C C13 0.7274(2) 0.37086(8) 0.35739(16) 0.0170(4) Uani d . 1 1
C C14 0.8068(2) 0.35465(9) 0.44930(16) 0.0207(4) Uani d . 1 1
H H14 0.8913 0.3751 0.4752 0.025 Uiso calc R 1 1
C C15 0.7602(3) 0.30792(9) 0.50272(17) 0.0265(5) Uani d . 1 1
H H15 0.8124 0.2964 0.5663 0.032 Uiso calc R 1 1
C C16 0.6377(2) 0.27796(9) 0.46347(18) 0.0265(5) Uani d . 1 1
H H16 0.6068 0.2458 0.5000 0.032 Uiso calc R 1 1
C C17 0.5602(2) 0.29493(9) 0.37092(18) 0.0234(5) Uani d . 1 1
H H17 0.4765 0.2741 0.3446 0.028 Uiso calc R 1 1
C C18 0.6038(2) 0.34235(8) 0.31581(16) 0.0182(4) Uani d . 1 1
C C19 0.5226(2) 0.36114(9) 0.21647(16) 0.0182(4) Uani d . 1 1
C C20 0.4629(2) 0.32016(9) 0.14425(18) 0.0246(5) Uani d . 1 1
H H20 0.4762 0.2798 0.1586 0.029 Uiso calc R 1 1
C C21 0.3846(2) 0.33719(11) 0.05215(19) 0.0296(5) Uani d . 1 1
H H21 0.3440 0.3086 0.0047 0.036 Uiso calc R 1 1
C C22 0.3657(2) 0.39597(11) 0.02949(18) 0.0291(5) Uani d . 1 1
H H22 0.3130 0.4077 -0.0338 0.035 Uiso calc R 1 1
C C23 0.4239(2) 0.43759(10) 0.09950(17) 0.0237(5) Uani d . 1 1
H H23 0.4115 0.4779 0.0845 0.028 Uiso calc R 1 1
C C24 0.5001(2) 0.41980(9) 0.19118(16) 0.0178(4) Uani d . 1 1
C C25 0.7808(2) 0.61684(9) 0.62821(16) 0.0233(5) Uani d . 1 1
H H25A 0.7156 0.6317 0.6748 0.028 Uiso calc R 1 1
H H25B 0.8514 0.6475 0.6188 0.028 Uiso calc R 1 1
C C26 0.8542(2) 0.56094(9) 0.67000(16) 0.0213(4) Uani d . 1 1
H H26A 0.9382 0.5698 0.7211 0.026 Uiso calc R 1 1
H H26B 0.7880 0.5360 0.7024 0.026 Uiso calc R 1 1
O O5 0.53486(16) 0.66469(7) 0.35745(12) 0.0258(3) Uani d . 1 1
C C27 0.4623(2) 0.62727(9) 0.30959(17) 0.0220(5) Uani d . 1 1
C C28 0.3829(2) 0.58239(9) 0.36180(18) 0.0255(5) Uani d . 1 1
H H28A 0.4119 0.5846 0.4360 0.038 Uiso calc R 1 1
H H28B 0.4045 0.5435 0.3373 0.038 Uiso calc R 1 1
H H28C 0.2805 0.5897 0.3462 0.038 Uiso calc R 1 1
C C29 0.4499(3) 0.62433(11) 0.19530(18) 0.0307(5) Uani d . 1 1
H H29A 0.4922 0.6594 0.1695 0.046 Uiso calc R 1 1
H H29B 0.3493 0.6219 0.1661 0.046 Uiso calc R 1 1
H H29C 0.5002 0.5898 0.1754 0.046 Uiso calc R 1 1

loop_
_atom_site_aniso_label
_atom_site_aniso_U_11
_atom_site_aniso_U_22
_atom_site_aniso_U_33
_atom_site_aniso_U_12
_atom_site_aniso_U_13
_atom_site_aniso_U_23
P1 0.0158(3) 0.0150(2) 0.0145(3) -0.00015(19) 0.00280(19) 0.00056(18)
P2 0.0159(3) 0.0140(2) 0.0153(3) -0.00058(19) 0.00309(19) -0.00092(18)
P3 0.0156(3) 0.0156(2) 0.0139(3) 0.00053(19) 0.00267(19) -0.00072(18)
O1 0.0168(7) 0.0184(7) 0.0161(7) 0.0007(5) 0.0041(6) 0.0038(5)
O2 0.0156(7) 0.0159(7) 0.0194(7) -0.0013(5) 0.0007(6) 0.0012(5)
O3 0.0165(7) 0.0152(6) 0.0183(7) -0.0007(5) 0.0041(5) -0.0009(5)
O4 0.0157(7) 0.0159(6) 0.0206(8) 0.0000(5) 0.0024(6) -0.0040(6)
N1 0.0196(9) 0.0177(8) 0.0151(9) -0.0020(7) 0.0042(7) -0.0015(6)
N2 0.0195(9) 0.0173(8) 0.0173(9) -0.0020(7) 0.0051(7) 0.0005(7)
N3 0.0181(9) 0.0174(8) 0.0158(9) -0.0023(7) 0.0016(7) -0.0005(7)
N4 0.0203(9) 0.0193(8) 0.0176(9) 0.0041(7) 0.0030(7) -0.0017(7)
N5 0.0204(9) 0.0187(8) 0.0154(9) 0.0028(7) 0.0019(7) 0.0007(7)
C1 0.0141(10) 0.0234(10) 0.0151(10) -0.0017(8) 0.0029(8) 0.0003(8)
C2 0.0189(10) 0.0177(9) 0.0215(11) -0.0003(8) 0.0013(8) -0.0007(8)
C3 0.0216(11) 0.0263(11) 0.0212(11) 0.0020(9) 0.0025(9) -0.0039(9)
C4 0.0239(11) 0.0307(11) 0.0160(11) -0.0022(9) 0.0051(9) 0.0007(9)
C5 0.0215(11) 0.0203(10) 0.0198(11) -0.0004(8) 0.0031(8) 0.0031(8)
C6 0.0151(10) 0.0193(10) 0.0167(10) -0.0017(8) 0.0025(8) -0.0015(8)
C7 0.0191(10) 0.0181(9) 0.0148(10) 0.0008(8) 0.0016(8) 0.0033(8)
C8 0.0225(11) 0.0207(10) 0.0184(11) -0.0024(8) 0.0054(8) 0.0034(8)
C9 0.0307(12) 0.0159(9) 0.0209(11) -0.0046(9) 0.0031(9) 0.0009(8)
C10 0.0286(11) 0.0171(10) 0.0201(11) 0.0019(9) 0.0051(9) -0.0019(8)
C11 0.0199(10) 0.0204(10) 0.0212(11) 0.0029(8) 0.0036(8) 0.0038(8)
C12 0.0198(10) 0.0132(9) 0.0186(10) -0.0013(8) -0.0004(8) 0.0023(7)
C13 0.0207(10) 0.0139(9) 0.0182(10) 0.0005(8) 0.0091(8) -0.0011(8)
C14 0.0228(11) 0.0184(9) 0.0213(11) 0.0052(8) 0.0044(9) -0.0030(8)
C15 0.0379(13) 0.0220(10) 0.0208(11) 0.0116(10) 0.0087(10) 0.0028(9)
C16 0.0331(13) 0.0194(10) 0.0308(13) 0.0044(9) 0.0181(10) 0.0044(9)
C17 0.0236(11) 0.0172(10) 0.0316(13) 0.0004(8) 0.0113(9) -0.0014(9)
C18 0.0185(10) 0.0152(9) 0.0227(11) 0.0021(8) 0.0092(8) -0.0027(8)
C19 0.0148(10) 0.0212(10) 0.0202(11) -0.0021(8) 0.0073(8) -0.0031(8)
C20 0.0216(11) 0.0228(11) 0.0307(13) -0.0033(9) 0.0086(9) -0.0087(9)
C21 0.0229(11) 0.0378(13) 0.0276(13) -0.0032(10) 0.0015(9) -0.0167(10)
C22 0.0231(12) 0.0412(13) 0.0218(12) 0.0024(10) -0.0015(9) -0.0063(10)
C23 0.0209(11) 0.0257(11) 0.0241(12) 0.0025(9) 0.0019(9) -0.0006(9)
C24 0.0138(10) 0.0202(10) 0.0196(11) -0.0008(8) 0.0038(8) -0.0046(8)
C25 0.0234(11) 0.0275(11) 0.0188(11) 0.0003(9) 0.0023(9) -0.0057(9)
C26 0.0213(11) 0.0268(10) 0.0159(11) -0.0005(9) 0.0029(8) -0.0013(8)
O5 0.0236(8) 0.0247(8) 0.0291(9) -0.0022(6) 0.0034(7) -0.0016(6)
C27 0.0162(10) 0.0234(10) 0.0268(12) 0.0065(9) 0.0039(9) -0.0008(9)
C28 0.0210(11) 0.0245(11) 0.0319(13) 0.0012(9) 0.0069(9) -0.0014(9)
C29 0.0257(12) 0.0403(13) 0.0255(13) -0.0010(10) 0.0017(10) 0.0027(10)

loop_
_atom_type_symbol
_atom_type_description
_atom_type_scat_dispersion_real
_atom_type_scat_dispersion_imag
_atom_type_scat_source
C C 0.0181 0.0091 'International Tables Vol C Tables 4.2.6.8 and 6.1.1.4'
H H 0.0000 0.0000 'International Tables Vol C Tables 4.2.6.8 and 6.1.1.4'
N N 0.0311 0.0180 'International Tables Vol C Tables 4.2.6.8 and 6.1.1.4'
O O 0.0492 0.0322 'International Tables Vol C Tables 4.2.6.8 and 6.1.1.4'
P P 0.2955 0.4335 'International Tables Vol C Tables 4.2.6.8 and 6.1.1.4'

loop_
_geom_angle_atom_site_label_1
_geom_angle_atom_site_label_2
_geom_angle_atom_site_label_3
_geom_angle
N3 P1 N1 119.36(9)
N3 P1 O1 104.64(8)
N1 P1 O1 111.37(8)
N3 P1 O2 113.28(8)
N1 P1 O2 105.03(8)
O1 P1 O2 101.90(7)
N2 P2 N1 119.30(9)
N2 P2 O4 105.18(8)
N1 P2 O4 110.65(8)
N2 P2 O3 113.07(9)
N1 P2 O3 105.59(8)
O4 P2 O3 101.71(7)
N2 P3 N3 112.12(9)
N2 P3 N4 112.47(9)
N3 P3 N4 113.39(9)
N2 P3 N5 113.64(9)
N3 P3 N5 109.59(9)
N4 P3 N5 94.47(9)
C1 O1 P1 123.88(13)
C12 O2 P1 116.68(12)
C13 O3 P2 116.39(12)
C24 O4 P2 124.52(12)
P1 N1 P2 117.77(11)
P2 N2 P3 123.95(11)
P1 N3 P3 123.96(11)
C25 N4 P3 110.45(14)
C25 N4 H4N 117.0(17)
P3 N4 H4N 117.8(18)
C26 N5 P3 111.99(14)
C26 N5 H5N 118.6(17)
P3 N5 H5N 115.9(17)
C2 C1 C6 122.12(19)
C2 C1 O1 117.93(18)
C6 C1 O1 119.65(18)
C1 C2 C3 119.36(19)
C1 C2 H2 120.3
C3 C2 H2 120.3
C2 C3 C4 120.1(2)
C2 C3 H3 120.0
C4 C3 H3 120.0
C3 C4 C5 120.1(2)
C3 C4 H4 120.0
C5 C4 H4 120.0
C4 C5 C6 120.97(19)
C4 C5 H5 119.5
C6 C5 H5 119.5
C1 C6 C5 117.38(19)
C1 C6 C7 121.47(18)
C5 C6 C7 121.13(18)
C12 C7 C8 116.76(18)
C12 C7 C6 121.56(18)
C8 C7 C6 121.68(18)
C9 C8 C7 120.7(2)
C9 C8 H8 119.6
C7 C8 H8 119.6
C8 C9 C10 120.73(19)
C8 C9 H9 119.6
C10 C9 H9 119.6
C11 C10 C9 119.85(19)
C11 C10 H10 120.1
C9 C10 H10 120.1
C12 C11 C10 118.6(2)
C12 C11 H11 120.7
C10 C11 H11 120.7
C11 C12 C7 123.33(18)
C11 C12 O2 118.47(18)
C7 C12 O2 118.17(17)
C14 C13 C18 123.09(19)
C14 C13 O3 118.37(18)
C18 C13 O3 118.46(18)
C13 C14 C15 118.6(2)
C13 C14 H14 120.7
C15 C14 H14 120.7
C16 C15 C14 120.2(2)
C16 C15 H15 119.9
C14 C15 H15 119.9
C15 C16 C17 120.2(2)
C15 C16 H16 119.9
C17 C16 H16 119.9
C16 C17 C18 120.9(2)
C16 C17 H17 119.6
C18 C17 H17 119.6
C13 C18 C17 117.1(2)
C13 C18 C19 121.14(18)
C17 C18 C19 121.76(19)
C24 C19 C20 116.8(2)
C24 C19 C18 122.21(18)
C20 C19 C18 120.98(19)
C21 C20 C19 121.5(2)
C21 C20 H20 119.3
C19 C20 H20 119.3
C22 C21 C20 119.9(2)
C22 C21 H21 120.0
C20 C21 H21 120.0
C21 C22 C23 119.9(2)
C21 C22 H22 120.1
C23 C22 H22 120.1
C24 C23 C22 119.3(2)
C24 C23 H23 120.3
C22 C23 H23 120.3
C23 C24 C19 122.56(19)
C23 C24 O4 116.64(18)
C19 C24 O4 120.46(18)
N4 C25 C26 103.74(17)
N4 C25 H25A 111.0
C26 C25 H25A 111.0
N4 C25 H25B 111.0
C26 C25 H25B 111.0
H25A C25 H25B 109.0
N5 C26 C25 104.18(17)
N5 C26 H26A 110.9
C25 C26 H26A 110.9
N5 C26 H26B 110.9
C25 C26 H26B 110.9
H26A C26 H26B 108.9
O5 C27 C29 120.8(2)
O5 C27 C28 122.0(2)
C29 C27 C28 117.21(19)
C27 C28 H28A 109.5
C27 C28 H28B 109.5
H28A C28 H28B 109.5
C27 C28 H28C 109.5
H28A C28 H28C 109.5
H28B C28 H28C 109.5
C27 C29 H29A 109.5
C27 C29 H29B 109.5
H29A C29 H29B 109.5
C27 C29 H29C 109.5
H29A C29 H29C 109.5
H29B C29 H29C 109.5

loop_
_geom_bond_atom_site_label_1
_geom_bond_atom_site_label_2
_geom_bond_distance
P1 N3 1.5675(17)
P1 N1 1.5837(17)
P1 O1 1.5965(14)
P1 O2 1.6016(14)
P2 N2 1.5665(17)
P2 N1 1.5890(17)
P2 O4 1.5940(14)
P2 O3 1.6041(14)
P3 N2 1.6024(17)
P3 N3 1.6171(17)
P3 N4 1.6471(17)
P3 N5 1.6514(18)
O1 C1 1.407(2)
O2 C12 1.410(2)
O3 C13 1.407(2)
O4 C24 1.400(2)
N4 C25 1.461(3)
N4 H4N 0.82(3)
N5 C26 1.473(3)
N5 H5N 0.83(3)
C1 C2 1.384(3)
C1 C6 1.398(3)
C2 C3 1.386(3)
C2 H2 0.9500
C3 C4 1.389(3)
C3 H3 0.9500
C4 C5 1.390(3)
C4 H4 0.9500
C5 C6 1.402(3)
C5 H5 0.9500
C6 C7 1.484(3)
C7 C12 1.389(3)
C7 C8 1.406(3)
C8 C9 1.381(3)
C8 H8 0.9500
C9 C10 1.388(3)
C9 H9 0.9500
C10 C11 1.386(3)
C10 H10 0.9500
C11 C12 1.382(3)
C11 H11 0.9500
C13 C14 1.385(3)
C13 C18 1.388(3)
C14 C15 1.388(3)
C14 H14 0.9500
C15 C16 1.387(3)
C15 H15 0.9500
C16 C17 1.390(3)
C16 H16 0.9500
C17 C18 1.402(3)
C17 H17 0.9500
C18 C19 1.488(3)
C19 C24 1.396(3)
C19 C20 1.401(3)
C20 C21 1.388(3)
C20 H20 0.9500
C21 C22 1.388(4)
C21 H21 0.9500
C22 C23 1.388(3)
C22 H22 0.9500
C23 C24 1.381(3)
C23 H23 0.9500
C25 C26 1.526(3)
C25 H25A 0.9900
C25 H25B 0.9900
C26 H26A 0.9900
C26 H26B 0.9900
O5 C27 1.220(3)
C27 C29 1.496(3)
C27 C28 1.498(3)
C28 H28A 0.9800
C28 H28B 0.9800
C28 H28C 0.9800
C29 H29A 0.9800
C29 H29B 0.9800
C29 H29C 0.9800

loop_
_geom_hbond_atom_site_label_D
_geom_hbond_atom_site_label_H
_geom_hbond_atom_site_label_A
_geom_hbond_site_symmetry_A
_geom_hbond_distance_DH
_geom_hbond_distance_HA
_geom_hbond_distance_DA
_geom_hbond_angle_DHA
N4 H4N O5 . 0.82(3) 2.22(3) 2.991(2) 158(2)
N5 H5N N3 3_766 0.83(3) 2.53(3) 3.285(2) 151(2)

loop_
_geom_torsion_atom_site_label_1
_geom_torsion_atom_site_label_2
_geom_torsion_atom_site_label_3
_geom_torsion_atom_site_label_4
_geom_torsion
N3 P1 O1 C1 -151.76(15)
N1 P1 O1 C1 77.97(16)
O2 P1 O1 C1 -33.56(16)
N3 P1 O2 C12 54.75(16)
N1 P1 O2 C12 -173.32(14)
O1 P1 O2 C12 -57.08(15)
N2 P2 O3 C13 52.84(16)
N1 P2 O3 C13 -175.00(13)
O4 P2 O3 C13 -59.42(15)
N2 P2 O4 C24 -148.34(15)
N1 P2 O4 C24 81.56(17)
O3 P2 O4 C24 -30.24(17)
N3 P1 N1 P2 -1.48(16)
O1 P1 N1 P2 120.63(11)
O2 P1 N1 P2 -129.84(11)
N2 P2 N1 P1 16.39(16)
O4 P2 N1 P1 138.55(10)
O3 P2 N1 P1 -112.16(11)
N1 P2 N2 P3 -17.32(17)
O4 P2 N2 P3 -142.15(12)
O3 P2 N2 P3 107.71(12)
N3 P3 N2 P2 2.48(16)
N4 P3 N2 P2 131.67(12)
N5 P3 N2 P2 -122.48(13)
N1 P1 N3 P3 -14.21(17)
O1 P1 N3 P3 -139.60(11)
O2 P1 N3 P3 110.26(12)
N2 P3 N3 P1 13.44(16)
N4 P3 N3 P1 -115.26(13)
N5 P3 N3 P1 140.61(12)
N2 P3 N4 C25 138.76(14)
N3 P3 N4 C25 -92.72(16)
N5 P3 N4 C25 20.88(16)
N2 P3 N5 C26 -112.97(15)
N3 P3 N5 C26 120.73(15)
N4 P3 N5 C26 3.95(16)
P1 O1 C1 C2 -117.03(18)
P1 O1 C1 C6 69.1(2)
C6 C1 C2 C3 0.1(3)
O1 C1 C2 C3 -173.67(18)
C1 C2 C3 C4 0.2(3)
C2 C3 C4 C5 -0.7(3)
C3 C4 C5 C6 1.0(3)
C2 C1 C6 C5 0.2(3)
O1 C1 C6 C5 173.83(17)
C2 C1 C6 C7 -178.11(19)
O1 C1 C6 C7 -4.5(3)
C4 C5 C6 C1 -0.7(3)
C4 C5 C6 C7 177.58(19)
C1 C6 C7 C12 -44.4(3)
C5 C6 C7 C12 137.4(2)
C1 C6 C7 C8 136.4(2)
C5 C6 C7 C8 -41.9(3)
C12 C7 C8 C9 0.0(3)
C6 C7 C8 C9 179.33(19)
C7 C8 C9 C10 0.2(3)
C8 C9 C10 C11 -0.4(3)
C9 C10 C11 C12 0.5(3)
C10 C11 C12 C7 -0.3(3)
C10 C11 C12 O2 -178.18(18)
C8 C7 C12 C11 0.1(3)
C6 C7 C12 C11 -179.23(19)
C8 C7 C12 O2 177.90(17)
C6 C7 C12 O2 -1.4(3)
P1 O2 C12 C11 -103.17(18)
P1 O2 C12 C7 78.9(2)
P2 O3 C13 C14 -103.07(18)
P2 O3 C13 C18 80.20(19)
C18 C13 C14 C15 -0.4(3)
O3 C13 C14 C15 -176.97(17)
C13 C14 C15 C16 0.8(3)
C14 C15 C16 C17 -0.6(3)
C15 C16 C17 C18 -0.1(3)
C14 C13 C18 C17 -0.3(3)
O3 C13 C18 C17 176.31(17)
C14 C13 C18 C19 -179.62(18)
O3 C13 C18 C19 -3.0(3)
C16 C17 C18 C13 0.5(3)
C16 C17 C18 C19 179.83(19)
C13 C18 C19 C24 -41.5(3)
C17 C18 C19 C24 139.2(2)
C13 C18 C19 C20 139.6(2)
C17 C18 C19 C20 -39.7(3)
C24 C19 C20 C21 -0.2(3)
C18 C19 C20 C21 178.7(2)
C19 C20 C21 C22 0.8(3)
C20 C21 C22 C23 -0.7(4)
C21 C22 C23 C24 -0.1(3)
C22 C23 C24 C19 0.7(3)
C22 C23 C24 O4 -172.71(19)
C20 C19 C24 C23 -0.5(3)
C18 C19 C24 C23 -179.51(19)
C20 C19 C24 O4 172.62(18)
C18 C19 C24 O4 -6.3(3)
P2 O4 C24 C23 -118.86(18)
P2 O4 C24 C19 67.6(2)
P3 N4 C25 C26 -37.8(2)
P3 N5 C26 C25 -25.7(2)
N4 C25 C26 N5 38.3(2)
